data_4318217
loop_
_publ_author_name
'Siau-Gek Ang'
Zhong
'How-Ghee Ang'

_publ_section_title
;
 1,2,3,4-Tetraphenyl-1,2,3,4-tetraphospholane, a Highly Versatile
 Cyclocarbaphosphine Ligand: Reactions with Activated Triosmium Clusters
 and Characterization of the Products
;
_journal_name_full 'Inorganic Chemistry'
_journal_page_first 3791
_journal_page_last 3800
_journal_paper_doi 10.1021/ic025589c
_journal_volume 41
_journal_year 2002
_chemical_formula_sum 'C36 H22 O11 Os3 P4'
_chemical_formula_weight 1325.02
_chemical_name_systematic
;
   ?
;
_space_group_IT_number 15
_symmetry_cell_setting monoclinic
_symmetry_space_group_name_Hall '-C 2yc'
_symmetry_space_group_name_H-M 'C 1 2/c 1'
_atom_sites_solution_hydrogens geom
_atom_sites_solution_primary direct
_atom_sites_solution_secondary difmap
_audit_creation_method SHELXL-97
_cell_angle_alpha 90.00
_cell_angle_beta 95.0940(10)
_cell_angle_gamma 90.00
_cell_formula_units_Z 8
_cell_length_a 22.1105(3)
_cell_length_b 22.3926(3)
_cell_length_c 15.83530(10)
_cell_measurement_reflns_used 34929
_cell_measurement_temperature 293(2)
_cell_measurement_theta_max 29.29
_cell_measurement_theta_min 1.77
_cell_volume 7809.27(16)
_computing_cell_refinement 'Siemens XSCANS'
_computing_data_collection 'Siemens XSCANS'
_computing_data_reduction 'Siemens XSCANS'
_computing_molecular_graphics 'Siemens SHELXTL'
_computing_publication_material 'Siemens SHELXTL'
_computing_structure_refinement 'SHELXL-93 (Sheldrick, 1997)'
_computing_structure_solution 'SHELXS-86 (Sheldrick, 1990)'
_diffrn_ambient_temperature 293(2)
_diffrn_measured_fraction_theta_full 0.921
_diffrn_measured_fraction_theta_max 0.921
_diffrn_measurement_device_type 'Siemens P4'
_diffrn_measurement_method '\w scans'
_diffrn_radiation_monochromator graphite
_diffrn_radiation_source 'fine-focus sealed tube'
_diffrn_radiation_type MoK\a
_diffrn_radiation_wavelength 0.71073
_diffrn_reflns_av_R_equivalents 0.0431
_diffrn_reflns_av_sigmaI/netI 0.0421
_diffrn_reflns_limit_h_max 29
_diffrn_reflns_limit_h_min -28
_diffrn_reflns_limit_k_max 29
_diffrn_reflns_limit_k_min -30
_diffrn_reflns_limit_l_max 21
_diffrn_reflns_limit_l_min -21
_diffrn_reflns_number 34929
_diffrn_reflns_theta_full 29.29
_diffrn_reflns_theta_max 29.29
_diffrn_reflns_theta_min 1.77
_exptl_absorpt_coefficient_mu 9.960
_exptl_absorpt_correction_T_max 0.438762
_exptl_absorpt_correction_T_min 0.148932
_exptl_absorpt_correction_type 'sadabs (Sheldrick, 1996)'
_exptl_crystal_colour yellow
_exptl_crystal_density_diffrn 2.254
_exptl_crystal_density_meas ?
_exptl_crystal_density_method 'not measured'
_exptl_crystal_description block
_exptl_crystal_F_000 4912
_exptl_crystal_size_max 0.50
_exptl_crystal_size_mid 0.30
_exptl_crystal_size_min 0.20
_refine_diff_density_max 1.175
_refine_diff_density_min -1.138
_refine_diff_density_rms 0.117
_refine_ls_extinction_coef 0.000426(7)
_refine_ls_extinction_expression Fc^*^=kFc[1+0.001xFc^2^\l^3^/sin(2\q)]^-1/4^
_refine_ls_extinction_method SHELXL
_refine_ls_goodness_of_fit_ref 0.982
_refine_ls_hydrogen_treatment mixed
_refine_ls_matrix_type full
_refine_ls_number_parameters 488
_refine_ls_number_reflns 9847
_refine_ls_number_restraints 0
_refine_ls_restrained_S_all 0.982
_refine_ls_R_factor_all 0.0325
_refine_ls_R_factor_gt 0.0229
_refine_ls_shift/su_max 0.003
_refine_ls_shift/su_mean 0.000
_refine_ls_structure_factor_coef Fsqd
_refine_ls_weighting_details 'calc w=1/[\s^2^(Fo^2^)+(0.0062P)^2^+0.0000P] where P=(Fo^2^+2Fc^2^)/3'
_refine_ls_weighting_scheme calc
_refine_ls_wR_factor_gt 0.0439
_refine_ls_wR_factor_ref 0.0458
_reflns_number_gt 8235
_reflns_number_total 9847
_reflns_threshold_expression >2sigma(I)
_cod_data_source_file ic025589c_1.cif
_cod_data_source_block 1y
_cod_depositor_comments
;
The following automatic conversions were performed:

'_exptl_crystal_density_meas' value 'not measured' was changed to '?'
- the value is perceived as not measured.

Automatic conversion script
Id: cif_fix_values 3008 2015-01-20 13:52:24Z robertas 
;
_cod_database_code 4318217

loop_
_symmetry_equiv_pos_as_xyz
'x, y, z'
'-x, y, -z+1/2'
'x+1/2, y+1/2, z'
'-x+1/2, y+1/2, -z+1/2'
'-x, -y, -z'
'x, -y, z-1/2'
'-x+1/2, -y+1/2, -z'
'x+1/2, -y+1/2, z-1/2'

loop_
_atom_site_label
_atom_site_type_symbol
_atom_site_fract_x
_atom_site_fract_y
_atom_site_fract_z
_atom_site_U_iso_or_equiv
_atom_site_adp_type
_atom_site_occupancy
_atom_site_symmetry_multiplicity
_atom_site_calc_flag
_atom_site_refinement_flags
_atom_site_disorder_assembly
_atom_site_disorder_group
Os1 Os 0.147241(6) 0.394851(6) 0.631872(8) 0.02568(4) Uani 1 1 d . . .
Os2 Os 0.063495(6) 0.296579(6) 0.599222(9) 0.03241(4) Uani 1 1 d . . .
Os3 Os 0.084436(6) 0.378469(6) 0.464057(8) 0.03149(4) Uani 1 1 d . . .
P1 P 0.21284(4) 0.47379(4) 0.60554(5) 0.02715(18) Uani 1 1 d . . .
P2 P 0.28883(4) 0.49292(4) 0.70401(6) 0.0326(2) Uani 1 1 d . . .
P3 P 0.34682(4) 0.54701(5) 0.62731(6) 0.0390(2) Uani 1 1 d . . .
P4 P 0.30787(4) 0.52861(5) 0.49452(6) 0.0378(2) Uani 1 1 d . . .
O11 O 0.17387(13) 0.38528(13) 0.82195(16) 0.0518(7) Uani 1 1 d . . .
O12 O 0.04538(12) 0.48395(13) 0.66428(17) 0.0504(7) Uani 1 1 d . . .
O13 O 0.25168(13) 0.30700(13) 0.60962(19) 0.0548(8) Uani 1 1 d . . .
O21 O -0.03369(17) 0.21624(17) 0.5111(3) 0.0913(12) Uani 1 1 d . . .
O22 O 0.07536(14) 0.23773(16) 0.7732(2) 0.0714(10) Uani 1 1 d . . .
O23 O 0.16121(14) 0.21646(14) 0.5302(2) 0.0684(9) Uani 1 1 d . . .
O24 O -0.03654(13) 0.37570(14) 0.66415(18) 0.0567(8) Uani 1 1 d . . .
O31 O 0.20697(14) 0.32544(15) 0.4230(2) 0.0672(9) Uani 1 1 d . . .
O32 O 0.11216(15) 0.48716(14) 0.35853(19) 0.0645(9) Uani 1 1 d . . .
O33 O -0.03157(12) 0.44450(12) 0.50733(17) 0.0457(7) Uani 1 1 d . . .
O34 O 0.01255(16) 0.29542(17) 0.3407(2) 0.0826(11) Uani 1 1 d . . .
C1 C 0.25457(15) 0.46672(16) 0.5107(2) 0.0328(8) Uani 1 1 d . . .
H1A H 0.2254 0.4642 0.4613 0.039 Uiso 1 1 calc R . .
H1B H 0.2772 0.4296 0.5144 0.039 Uiso 1 1 calc R . .
C11 C 0.16433(16) 0.38849(16) 0.7504(2) 0.0329(8) Uani 1 1 d . . .
C12 C 0.08138(16) 0.45007(17) 0.6496(2) 0.0346(8) Uani 1 1 d . . .
C13 C 0.21185(16) 0.33880(16) 0.6151(2) 0.0351(8) Uani 1 1 d . . .
C21 C 0.0027(2) 0.2463(2) 0.5432(3) 0.0513(10) Uani 1 1 d . . .
C22 C 0.07318(17) 0.25996(18) 0.7089(3) 0.0440(9) Uani 1 1 d . . .
C23 C 0.12698(18) 0.24800(18) 0.5565(3) 0.0438(9) Uani 1 1 d . . .
C24 C 0.00160(17) 0.34853(17) 0.6394(2) 0.0394(9) Uani 1 1 d . . .
C31 C 0.16171(18) 0.34317(19) 0.4421(2) 0.0445(9) Uani 1 1 d . . .
C32 C 0.10273(17) 0.44638(19) 0.3988(2) 0.0418(9) Uani 1 1 d . . .
C33 C 0.01150(16) 0.41954(16) 0.4943(2) 0.0334(8) Uani 1 1 d . . .
C34 C 0.03890(19) 0.3279(2) 0.3853(2) 0.0498(10) Uani 1 1 d . . .
C101 C 0.17872(14) 0.54799(15) 0.6001(2) 0.0293(7) Uani 1 1 d . . .
C102 C 0.15851(17) 0.57173(18) 0.6737(2) 0.0420(9) Uani 1 1 d . . .
H10A H 0.1625 0.5497 0.7237 0.050 Uiso 1 1 calc R . .
C103 C 0.1325(2) 0.62774(19) 0.6732(3) 0.0529(11) Uani 1 1 d . . .
H10B H 0.1190 0.6432 0.7226 0.063 Uiso 1 1 calc R . .
C104 C 0.12647(18) 0.66085(18) 0.5994(3) 0.0503(10) Uani 1 1 d . . .
H10C H 0.1099 0.6990 0.5994 0.060 Uiso 1 1 calc R . .
C105 C 0.14520(17) 0.63702(18) 0.5253(3) 0.0452(10) Uani 1 1 d . . .
H10D H 0.1402 0.6588 0.4751 0.054 Uiso 1 1 calc R . .
C106 C 0.17116(15) 0.58111(16) 0.5258(2) 0.0349(8) Uani 1 1 d . . .
H10E H 0.1837 0.5654 0.4759 0.042 Uiso 1 1 calc R . .
C201 C 0.33153(16) 0.42262(16) 0.7118(2) 0.0362(8) Uani 1 1 d . . .
C202 C 0.37335(19) 0.40390(19) 0.6562(3) 0.0529(11) Uani 1 1 d . . .
H20A H 0.3790 0.4265 0.6083 0.063 Uiso 1 1 calc R . .
C203 C 0.4065(2) 0.3520(2) 0.6717(3) 0.0693(14) Uani 1 1 d . . .
H20B H 0.4340 0.3399 0.6341 0.083 Uiso 1 1 calc R . .
C204 C 0.3987(2) 0.3184(2) 0.7425(4) 0.0765(16) Uani 1 1 d . . .
H20C H 0.4213 0.2838 0.7531 0.092 Uiso 1 1 calc R . .
C205 C 0.3578(2) 0.3360(2) 0.7972(3) 0.0691(14) Uani 1 1 d . . .
H20D H 0.3525 0.3130 0.8450 0.083 Uiso 1 1 calc R . .
C206 C 0.32433(19) 0.38730(18) 0.7824(3) 0.0473(10) Uani 1 1 d . . .
H20E H 0.2965 0.3985 0.8202 0.057 Uiso 1 1 calc R . .
C301 C 0.31634(18) 0.62231(17) 0.6417(3) 0.0448(10) Uani 1 1 d . . .
C302 C 0.3203(2) 0.6647(2) 0.5787(3) 0.0739(15) Uani 1 1 d . . .
H30A H 0.3359 0.6536 0.5284 0.089 Uiso 1 1 calc R . .
C303 C 0.3016(3) 0.7225(3) 0.5886(5) 0.102(2) Uani 1 1 d . . .
H30B H 0.3044 0.7501 0.5452 0.123 Uiso 1 1 calc R . .
C304 C 0.2787(3) 0.7397(3) 0.6629(7) 0.115(3) Uani 1 1 d . . .
H30C H 0.2658 0.7788 0.6699 0.138 Uiso 1 1 calc R . .
C305 C 0.2752(3) 0.6996(3) 0.7250(5) 0.097(2) Uani 1 1 d . . .
H30D H 0.2599 0.7114 0.7752 0.116 Uiso 1 1 calc R . .
C306 C 0.2939(2) 0.6413(2) 0.7164(3) 0.0646(13) Uani 1 1 d . . .
H30E H 0.2915 0.6145 0.7609 0.078 Uiso 1 1 calc R . .
C401 C 0.37156(16) 0.4913(2) 0.4487(2) 0.0449(10) Uani 1 1 d . . .
C402 C 0.3711(2) 0.4341(2) 0.4184(3) 0.0728(15) Uani 1 1 d . . .
H40A H 0.3379 0.4096 0.4252 0.087 Uiso 1 1 calc R . .
C403 C 0.4199(3) 0.4121(3) 0.3771(4) 0.096(2) Uani 1 1 d . . .
H40B H 0.4191 0.3728 0.3582 0.116 Uiso 1 1 calc R . .
C404 C 0.4675(2) 0.4466(4) 0.3644(4) 0.091(2) Uani 1 1 d . . .
H40C H 0.5001 0.4311 0.3383 0.109 Uiso 1 1 calc R . .
C405 C 0.4678(2) 0.5045(4) 0.3899(4) 0.104(2) Uani 1 1 d . . .
H40D H 0.4999 0.5292 0.3787 0.125 Uiso 1 1 calc R . .
C406 C 0.4201(2) 0.5274(3) 0.4331(3) 0.0776(16) Uani 1 1 d . . .
H40E H 0.4211 0.5669 0.4512 0.093 Uiso 1 1 calc R . .

loop_
_atom_site_aniso_label
_atom_site_aniso_U_11
_atom_site_aniso_U_22
_atom_site_aniso_U_33
_atom_site_aniso_U_23
_atom_site_aniso_U_13
_atom_site_aniso_U_12
Os1 0.02295(6) 0.02777(8) 0.02690(7) -0.00094(5) 0.00546(5) -0.00102(5)
Os2 0.02709(7) 0.03189(8) 0.03909(8) -0.00121(6) 0.00761(6) -0.00373(6)
Os3 0.02903(7) 0.03811(9) 0.02758(7) -0.00239(5) 0.00383(5) 0.00074(6)
P1 0.0233(4) 0.0296(5) 0.0291(4) 0.0012(3) 0.0052(3) -0.0015(3)
P2 0.0308(5) 0.0332(5) 0.0335(5) 0.0016(4) 0.0011(4) -0.0005(4)
P3 0.0302(5) 0.0396(6) 0.0471(6) 0.0022(4) 0.0037(4) -0.0075(4)
P4 0.0308(5) 0.0446(6) 0.0394(5) 0.0051(4) 0.0102(4) -0.0049(4)
O11 0.0560(18) 0.068(2) 0.0312(15) 0.0020(13) 0.0047(13) 0.0110(15)
O12 0.0368(15) 0.0544(19) 0.0604(18) -0.0085(14) 0.0076(13) 0.0129(14)
O13 0.0434(16) 0.0490(18) 0.073(2) -0.0102(15) 0.0082(14) 0.0100(14)
O21 0.072(2) 0.086(3) 0.111(3) -0.022(2) -0.017(2) -0.037(2)
O22 0.061(2) 0.095(3) 0.060(2) 0.0315(19) 0.0122(16) 0.0227(19)
O23 0.0541(19) 0.058(2) 0.097(3) -0.0190(18) 0.0294(18) 0.0050(16)
O24 0.0426(17) 0.068(2) 0.063(2) 0.0109(15) 0.0251(15) 0.0137(15)
O31 0.0519(19) 0.087(3) 0.066(2) -0.0038(17) 0.0229(16) 0.0201(18)
O32 0.081(2) 0.059(2) 0.0561(19) 0.0139(16) 0.0223(16) -0.0047(17)
O33 0.0354(15) 0.0443(17) 0.0582(17) 0.0028(13) 0.0079(13) 0.0035(13)
O34 0.073(2) 0.103(3) 0.069(2) -0.044(2) -0.0051(18) -0.013(2)
C1 0.0281(17) 0.041(2) 0.0301(17) -0.0010(14) 0.0078(14) -0.0028(15)
C11 0.0308(18) 0.037(2) 0.0320(19) 0.0009(15) 0.0086(15) 0.0019(15)
C12 0.0304(18) 0.042(2) 0.0315(18) -0.0050(15) 0.0018(15) -0.0020(16)
C13 0.0344(19) 0.035(2) 0.0363(19) -0.0056(15) 0.0052(15) -0.0026(16)
C21 0.047(2) 0.049(3) 0.058(3) -0.004(2) 0.008(2) -0.004(2)
C22 0.035(2) 0.046(2) 0.052(2) 0.0051(19) 0.0112(18) 0.0076(18)
C23 0.041(2) 0.036(2) 0.056(2) -0.0045(18) 0.0117(19) -0.0080(18)
C24 0.037(2) 0.038(2) 0.044(2) 0.0117(16) 0.0084(17) -0.0014(17)
C31 0.046(2) 0.053(3) 0.036(2) -0.0016(17) 0.0087(17) 0.004(2)
C32 0.039(2) 0.051(3) 0.036(2) -0.0031(18) 0.0097(16) -0.0009(19)
C33 0.0332(19) 0.034(2) 0.0324(18) 0.0021(15) 0.0006(15) -0.0069(16)
C34 0.045(2) 0.065(3) 0.039(2) -0.012(2) 0.0035(18) 0.002(2)
C101 0.0224(16) 0.0290(18) 0.0365(18) 0.0001(14) 0.0032(14) -0.0021(14)
C102 0.046(2) 0.044(2) 0.037(2) 0.0000(17) 0.0085(17) 0.0060(18)
C103 0.055(3) 0.050(3) 0.055(3) -0.013(2) 0.011(2) 0.011(2)
C104 0.044(2) 0.030(2) 0.077(3) -0.001(2) 0.003(2) 0.0036(18)
C105 0.038(2) 0.042(2) 0.055(2) 0.0135(19) -0.0011(18) 0.0017(18)
C106 0.0312(18) 0.037(2) 0.0371(19) 0.0041(15) 0.0045(15) -0.0019(16)
C201 0.0292(18) 0.039(2) 0.040(2) 0.0001(16) -0.0009(15) 0.0020(16)
C202 0.045(2) 0.054(3) 0.061(3) 0.009(2) 0.010(2) 0.010(2)
C203 0.061(3) 0.066(3) 0.083(4) -0.002(3) 0.019(3) 0.023(3)
C204 0.076(4) 0.056(3) 0.097(4) 0.016(3) 0.005(3) 0.029(3)
C205 0.080(4) 0.061(3) 0.065(3) 0.024(2) 0.001(3) 0.016(3)
C206 0.048(2) 0.050(3) 0.044(2) 0.0098(18) 0.0042(18) 0.006(2)
C301 0.040(2) 0.036(2) 0.057(3) 0.0010(18) -0.0034(19) -0.0136(17)
C302 0.093(4) 0.045(3) 0.081(4) 0.010(2) -0.013(3) -0.026(3)
C303 0.107(6) 0.043(4) 0.146(7) 0.027(4) -0.048(5) -0.026(4)
C304 0.060(4) 0.034(3) 0.243(10) -0.014(5) -0.032(5) -0.010(3)
C305 0.073(4) 0.048(3) 0.178(7) -0.046(4) 0.052(4) -0.023(3)
C306 0.064(3) 0.044(3) 0.089(4) -0.010(2) 0.025(3) -0.014(2)
C401 0.0309(19) 0.066(3) 0.039(2) 0.0092(19) 0.0111(16) 0.0004(19)
C402 0.062(3) 0.072(4) 0.091(4) -0.026(3) 0.046(3) -0.010(3)
C403 0.080(4) 0.109(5) 0.106(5) -0.036(4) 0.044(4) 0.000(4)
C404 0.048(3) 0.146(6) 0.083(4) -0.016(4) 0.030(3) 0.013(4)
C405 0.047(3) 0.148(7) 0.124(5) 0.008(5) 0.046(3) -0.014(4)
C406 0.050(3) 0.085(4) 0.103(4) 0.002(3) 0.035(3) -0.013(3)

loop_
_atom_type_symbol
_atom_type_description
_atom_type_scat_dispersion_real
_atom_type_scat_dispersion_imag
_atom_type_scat_source
C C 0.0033 0.0016 'International Tables Vol C Tables 4.2.6.8 and 6.1.1.4'
H H 0.0000 0.0000 'International Tables Vol C Tables 4.2.6.8 and 6.1.1.4'
O O 0.0106 0.0060 'International Tables Vol C Tables 4.2.6.8 and 6.1.1.4'
P P 0.1023 0.0942 'International Tables Vol C Tables 4.2.6.8 and 6.1.1.4'
Os Os -1.2165 7.6030 'International Tables Vol C Tables 4.2.6.8 and 6.1.1.4'

loop_
_geom_angle_atom_site_label_1
_geom_angle_atom_site_label_2
_geom_angle_atom_site_label_3
_geom_angle
_geom_angle_site_symmetry_1
_geom_angle_site_symmetry_3
_geom_angle_publ_flag
C11 Os1 C13 90.12(15) . . ?
C11 Os1 C12 89.48(14) . . ?
C13 Os1 C12 178.94(15) . . ?
C11 Os1 P1 99.28(11) . . ?
C13 Os1 P1 89.36(11) . . ?
C12 Os1 P1 91.67(11) . . ?
C11 Os1 Os2 100.89(11) . . ?
C13 Os1 Os2 87.18(10) . . ?
C12 Os1 Os2 91.94(10) . . ?
P1 Os1 Os2 159.54(2) . . ?
C11 Os1 Os3 159.40(11) . . ?
C13 Os1 Os3 95.24(10) . . ?
C12 Os1 Os3 84.80(10) . . ?
P1 Os1 Os3 100.66(2) . . ?
Os2 Os1 Os3 59.666(5) . . ?
C21 Os2 C22 100.73(18) . . ?
C21 Os2 C23 90.49(17) . . ?
C22 Os2 C23 92.88(16) . . ?
C21 Os2 C24 91.02(17) . . ?
C22 Os2 C24 89.13(15) . . ?
C23 Os2 C24 177.22(15) . . ?
C21 Os2 Os3 100.53(13) . . ?
C22 Os2 Os3 158.72(12) . . ?
C23 Os2 Os3 85.92(12) . . ?
C24 Os2 Os3 91.50(10) . . ?
C21 Os2 Os1 160.76(13) . . ?
C22 Os2 Os1 98.35(12) . . ?
C23 Os2 Os1 91.00(11) . . ?
C24 Os2 Os1 86.81(11) . . ?
Os3 Os2 Os1 60.467(5) . . ?
C32 Os3 C34 104.20(18) . . ?
C32 Os3 C31 89.72(16) . . ?
C34 Os3 C31 93.62(17) . . ?
C32 Os3 C33 88.69(15) . . ?
C34 Os3 C33 92.33(16) . . ?
C31 Os3 C33 174.04(15) . . ?
C32 Os3 Os2 165.12(11) . . ?
C34 Os3 Os2 89.84(13) . . ?
C31 Os3 Os2 94.35(12) . . ?
C33 Os3 Os2 85.80(10) . . ?
C32 Os3 Os1 106.75(12) . . ?
C34 Os3 Os1 148.67(13) . . ?
C31 Os3 Os1 81.88(11) . . ?
C33 Os3 Os1 93.09(10) . . ?
Os2 Os3 Os1 59.868(5) . . ?
C101 P1 C1 106.00(16) . . ?
C101 P1 P2 98.09(11) . . ?
C1 P1 P2 100.74(11) . . ?
C101 P1 Os1 115.78(11) . . ?
C1 P1 Os1 116.31(12) . . ?
P2 P1 Os1 117.35(4) . . ?
C201 P2 P3 100.80(12) . . ?
C201 P2 P1 103.51(12) . . ?
P3 P2 P1 99.16(5) . . ?
C301 P3 P2 101.45(14) . . ?
C301 P3 P4 99.81(14) . . ?
P2 P3 P4 102.84(5) . . ?
C401 P4 C1 103.47(18) . . ?
C401 P4 P3 102.10(13) . . ?
C1 P4 P3 101.81(11) . . ?
P1 C1 P4 114.84(18) . . ?
O11 C11 Os1 178.9(3) . . ?
O12 C12 Os1 175.4(3) . . ?
O13 C13 Os1 175.9(3) . . ?
O21 C21 Os2 179.0(4) . . ?
O22 C22 Os2 176.0(4) . . ?
O23 C23 Os2 175.2(4) . . ?
O24 C24 Os2 175.6(3) . . ?
O31 C31 Os3 174.0(4) . . ?
O32 C32 Os3 178.2(4) . . ?
O33 C33 Os3 176.1(3) . . ?
O34 C34 Os3 176.8(4) . . ?
C106 C101 C102 118.9(3) . . ?
C106 C101 P1 123.0(3) . . ?
C102 C101 P1 118.1(3) . . ?
C103 C102 C101 120.5(4) . . ?
C102 C103 C104 120.2(4) . . ?
C103 C104 C105 119.8(4) . . ?
C106 C105 C104 120.1(4) . . ?
C105 C106 C101 120.6(3) . . ?
C206 C201 C202 117.7(4) . . ?
C206 C201 P2 116.6(3) . . ?
C202 C201 P2 125.5(3) . . ?
C203 C202 C201 120.7(4) . . ?
C204 C203 C202 120.1(4) . . ?
C205 C204 C203 119.9(5) . . ?
C204 C205 C206 120.5(4) . . ?
C205 C206 C201 121.0(4) . . ?
C302 C301 C306 117.0(4) . . ?
C302 C301 P3 119.5(4) . . ?
C306 C301 P3 123.2(3) . . ?
C303 C302 C301 121.7(6) . . ?
C302 C303 C304 119.9(6) . . ?
C305 C304 C303 119.3(6) . . ?
C304 C305 C306 121.7(6) . . ?
C305 C306 C301 120.4(5) . . ?
C402 C401 C406 117.9(4) . . ?
C402 C401 P4 125.5(3) . . ?
C406 C401 P4 115.9(4) . . ?
C401 C402 C403 120.7(5) . . ?
C404 C403 C402 121.3(6) . . ?
C403 C404 C405 119.3(5) . . ?
C404 C405 C406 120.7(5) . . ?
C401 C406 C405 120.1(6) . . ?

loop_
_geom_bond_atom_site_label_1
_geom_bond_atom_site_label_2
_geom_bond_distance
_geom_bond_site_symmetry_2
_geom_bond_publ_flag
Os1 C11 1.886(3) . ?
Os1 C13 1.937(4) . ?
Os1 C12 1.949(4) . ?
Os1 P1 2.3473(9) . ?
Os1 Os2 2.89284(19) . ?
Os1 Os3 2.91023(18) . ?
Os2 C21 1.910(4) . ?
Os2 C22 1.916(4) . ?
Os2 C23 1.944(4) . ?
Os2 C24 1.945(4) . ?
Os2 Os3 2.88690(19) . ?
Os3 C32 1.902(4) . ?
Os3 C34 1.905(4) . ?
Os3 C31 1.942(4) . ?
Os3 C33 1.953(4) . ?
P1 C101 1.824(3) . ?
P1 C1 1.839(3) . ?
P1 P2 2.2299(12) . ?
P2 C201 1.834(4) . ?
P2 P3 2.2053(13) . ?
P3 C301 1.837(4) . ?
P3 P4 2.2387(14) . ?
P4 C401 1.841(4) . ?
P4 C1 1.851(3) . ?
O11 C11 1.137(4) . ?
O12 C12 1.138(4) . ?
O13 C13 1.142(4) . ?
O21 C21 1.134(5) . ?
O22 C22 1.130(4) . ?
O23 C23 1.140(4) . ?
O24 C24 1.138(4) . ?
O31 C31 1.142(4) . ?
O32 C32 1.143(4) . ?
O33 C33 1.139(4) . ?
O34 C34 1.138(5) . ?
C101 C106 1.389(5) . ?
C101 C102 1.390(5) . ?
C102 C103 1.379(5) . ?
C103 C104 1.380(6) . ?
C104 C105 1.386(6) . ?
C105 C106 1.377(5) . ?
C201 C206 1.390(5) . ?
C201 C202 1.396(5) . ?
C202 C203 1.383(6) . ?
C203 C204 1.374(7) . ?
C204 C205 1.365(7) . ?
C205 C206 1.376(6) . ?
C301 C302 1.384(6) . ?
C301 C306 1.390(6) . ?
C302 C303 1.373(8) . ?
C303 C304 1.376(10) . ?
C304 C305 1.339(10) . ?
C305 C306 1.381(7) . ?
C401 C402 1.367(6) . ?
C401 C406 1.383(6) . ?
C402 C403 1.400(6) . ?
C403 C404 1.334(8) . ?
C404 C405 1.360(8) . ?
C405 C406 1.404(7) . ?

loop_
_geom_torsion_atom_site_label_1
_geom_torsion_atom_site_label_2
_geom_torsion_atom_site_label_3
_geom_torsion_atom_site_label_4
_geom_torsion
_geom_torsion_site_symmetry_1
_geom_torsion_site_symmetry_2
_geom_torsion_site_symmetry_3
_geom_torsion_site_symmetry_4
_geom_torsion_publ_flag
C11 Os1 Os2 C21 163.1(4) . . . . ?
C13 Os1 Os2 C21 -107.3(4) . . . . ?
C12 Os1 Os2 C21 73.2(4) . . . . ?
P1 Os1 Os2 C21 -26.8(4) . . . . ?
Os3 Os1 Os2 C21 -9.6(4) . . . . ?
C11 Os1 Os2 C22 -9.52(15) . . . . ?
C13 Os1 Os2 C22 80.06(15) . . . . ?
C12 Os1 Os2 C22 -99.36(15) . . . . ?
P1 Os1 Os2 C22 160.62(13) . . . . ?
Os3 Os1 Os2 C22 177.80(11) . . . . ?
C11 Os1 Os2 C23 -102.58(16) . . . . ?
C13 Os1 Os2 C23 -13.00(16) . . . . ?
C12 Os1 Os2 C23 167.58(16) . . . . ?
P1 Os1 Os2 C23 67.56(13) . . . . ?
Os3 Os1 Os2 C23 84.74(12) . . . . ?
C11 Os1 Os2 C24 79.13(15) . . . . ?
C13 Os1 Os2 C24 168.72(14) . . . . ?
C12 Os1 Os2 C24 -10.71(14) . . . . ?
P1 Os1 Os2 C24 -110.73(12) . . . . ?
Os3 Os1 Os2 C24 -93.54(11) . . . . ?
C11 Os1 Os2 Os3 172.68(11) . . . . ?
C13 Os1 Os2 Os3 -97.74(10) . . . . ?
C12 Os1 Os2 Os3 82.83(10) . . . . ?
P1 Os1 Os2 Os3 -17.19(6) . . . . ?
C21 Os2 Os3 C32 149.3(5) . . . . ?
C22 Os2 Os3 C32 -33.5(5) . . . . ?
C23 Os2 Os3 C32 -121.0(5) . . . . ?
C24 Os2 Os3 C32 58.0(5) . . . . ?
Os1 Os2 Os3 C32 -27.5(4) . . . . ?
C21 Os2 Os3 C34 -11.59(18) . . . . ?
C22 Os2 Os3 C34 165.6(3) . . . . ?
C23 Os2 Os3 C34 78.15(17) . . . . ?
C24 Os2 Os3 C34 -102.91(17) . . . . ?
Os1 Os2 Os3 C34 171.61(12) . . . . ?
C21 Os2 Os3 C31 -105.21(18) . . . . ?
C22 Os2 Os3 C31 72.0(3) . . . . ?
C23 Os2 Os3 C31 -15.47(16) . . . . ?
C24 Os2 Os3 C31 163.47(17) . . . . ?
Os1 Os2 Os3 C31 78.00(12) . . . . ?
C21 Os2 Os3 C33 80.76(16) . . . . ?
C22 Os2 Os3 C33 -102.0(3) . . . . ?
C23 Os2 Os3 C33 170.50(15) . . . . ?
C24 Os2 Os3 C33 -10.55(15) . . . . ?
Os1 Os2 Os3 C33 -96.03(10) . . . . ?
C21 Os2 Os3 Os1 176.80(13) . . . . ?
C22 Os2 Os3 Os1 -6.0(3) . . . . ?
C23 Os2 Os3 Os1 -93.46(11) . . . . ?
C24 Os2 Os3 Os1 85.48(11) . . . . ?
C11 Os1 Os3 C32 152.0(3) . . . . ?
C13 Os1 Os3 C32 -103.48(16) . . . . ?
C12 Os1 Os3 C32 77.58(16) . . . . ?
P1 Os1 Os3 C32 -13.15(12) . . . . ?
Os2 Os1 Os3 C32 172.89(12) . . . . ?
C11 Os1 Os3 C34 -37.1(4) . . . . ?
C13 Os1 Os3 C34 67.3(3) . . . . ?
C12 Os1 Os3 C34 -111.6(3) . . . . ?
P1 Os1 Os3 C34 157.7(2) . . . . ?
Os2 Os1 Os3 C34 -16.3(2) . . . . ?
C11 Os1 Os3 C31 -120.7(3) . . . . ?
C13 Os1 Os3 C31 -16.24(16) . . . . ?
C12 Os1 Os3 C31 164.82(16) . . . . ?
P1 Os1 Os3 C31 74.10(13) . . . . ?
Os2 Os1 Os3 C31 -99.87(12) . . . . ?
C11 Os1 Os3 C33 62.5(3) . . . . ?
C13 Os1 Os3 C33 166.96(15) . . . . ?
C12 Os1 Os3 C33 -11.98(15) . . . . ?
P1 Os1 Os3 C33 -102.70(10) . . . . ?
Os2 Os1 Os3 C33 83.33(10) . . . . ?
C11 Os1 Os3 Os2 -20.8(3) . . . . ?
C13 Os1 Os3 Os2 83.63(11) . . . . ?
C12 Os1 Os3 Os2 -95.31(11) . . . . ?
P1 Os1 Os3 Os2 173.97(2) . . . . ?
C11 Os1 P1 C101 -95.87(16) . . . . ?
C13 Os1 P1 C101 174.11(16) . . . . ?
C12 Os1 P1 C101 -6.12(15) . . . . ?
Os2 Os1 P1 C101 93.95(13) . . . . ?
Os3 Os1 P1 C101 78.91(12) . . . . ?
C11 Os1 P1 C1 138.66(17) . . . . ?
C13 Os1 P1 C1 48.64(17) . . . . ?
C12 Os1 P1 C1 -131.60(16) . . . . ?
Os2 Os1 P1 C1 -31.53(16) . . . . ?
Os3 Os1 P1 C1 -46.57(13) . . . . ?
C11 Os1 P1 P2 19.33(11) . . . . ?
C13 Os1 P1 P2 -70.69(11) . . . . ?
C12 Os1 P1 P2 109.08(11) . . . . ?
Os2 Os1 P1 P2 -150.85(4) . . . . ?
Os3 Os1 P1 P2 -165.90(4) . . . . ?
C101 P1 P2 C201 -176.24(16) . . . . ?
C1 P1 P2 C201 -68.16(17) . . . . ?
Os1 P1 P2 C201 59.14(13) . . . . ?
C101 P1 P2 P3 -72.72(11) . . . . ?
C1 P1 P2 P3 35.37(13) . . . . ?
Os1 P1 P2 P3 162.67(4) . . . . ?
C201 P2 P3 C301 -166.06(17) . . . . ?
P1 P2 P3 C301 88.18(14) . . . . ?
C201 P2 P3 P4 90.97(12) . . . . ?
P1 P2 P3 P4 -14.79(6) . . . . ?
C301 P3 P4 C401 139.38(19) . . . . ?
P2 P3 P4 C401 -116.38(14) . . . . ?
C301 P3 P4 C1 -113.86(17) . . . . ?
P2 P3 P4 C1 -9.62(13) . . . . ?
C101 P1 C1 P4 51.9(2) . . . . ?
P2 P1 C1 P4 -49.9(2) . . . . ?
Os1 P1 C1 P4 -177.85(13) . . . . ?
C401 P4 C1 P1 144.7(2) . . . . ?
P3 P4 C1 P1 39.0(2) . . . . ?
C13 Os1 C11 O11 -178(100) . . . . ?
C12 Os1 C11 O11 1(21) . . . . ?
P1 Os1 C11 O11 92(21) . . . . ?
Os2 Os1 C11 O11 -91(21) . . . . ?
Os3 Os1 C11 O11 -73(21) . . . . ?
C11 Os1 C12 O12 39(4) . . . . ?
C13 Os1 C12 O12 107(9) . . . . ?
P1 Os1 C12 O12 -60(4) . . . . ?
Os2 Os1 C12 O12 140(4) . . . . ?
Os3 Os1 C12 O12 -160(4) . . . . ?
C11 Os1 C13 O13 -31(5) . . . . ?
C12 Os1 C13 O13 -99(9) . . . . ?
P1 Os1 C13 O13 69(5) . . . . ?
Os2 Os1 C13 O13 -131(5) . . . . ?
Os3 Os1 C13 O13 169(5) . . . . ?
C22 Os2 C21 O21 26(25) . . . . ?
C23 Os2 C21 O21 119(25) . . . . ?
C24 Os2 C21 O21 -63(25) . . . . ?
Os3 Os2 C21 O21 -155(25) . . . . ?
Os1 Os2 C21 O21 -146(25) . . . . ?
C21 Os2 C22 O22 -37(6) . . . . ?
C23 Os2 C22 O22 -128(6) . . . . ?
C24 Os2 C22 O22 54(6) . . . . ?
Os3 Os2 C22 O22 146(5) . . . . ?
Os1 Os2 C22 O22 141(6) . . . . ?
C21 Os2 C23 O23 -17(5) . . . . ?
C22 Os2 C23 O23 83(5) . . . . ?
C24 Os2 C23 O23 -140(4) . . . . ?
Os3 Os2 C23 O23 -118(5) . . . . ?
Os1 Os2 C23 O23 -178(100) . . . . ?
C21 Os2 C24 O24 44(5) . . . . ?
C22 Os2 C24 O24 -57(5) . . . . ?
C23 Os2 C24 O24 167(4) . . . . ?
Os3 Os2 C24 O24 145(5) . . . . ?
Os1 Os2 C24 O24 -155(5) . . . . ?
C32 Os3 C31 O31 -24(4) . . . . ?
C34 Os3 C31 O31 80(4) . . . . ?
C33 Os3 C31 O31 -99(4) . . . . ?
Os2 Os3 C31 O31 170(4) . . . . ?
Os1 Os3 C31 O31 -131(4) . . . . ?
C34 Os3 C32 O32 43(11) . . . . ?
C31 Os3 C32 O32 136(11) . . . . ?
C33 Os3 C32 O32 -50(11) . . . . ?
Os2 Os3 C32 O32 -118(11) . . . . ?
Os1 Os3 C32 O32 -142(11) . . . . ?
C32 Os3 C33 O33 43(5) . . . . ?
C34 Os3 C33 O33 -61(5) . . . . ?
C31 Os3 C33 O33 117(4) . . . . ?
Os2 Os3 C33 O33 -151(5) . . . . ?
Os1 Os3 C33 O33 150(5) . . . . ?
C32 Os3 C34 O34 155(7) . . . . ?
C31 Os3 C34 O34 64(7) . . . . ?
C33 Os3 C34 O34 -116(7) . . . . ?
Os2 Os3 C34 O34 -30(7) . . . . ?
Os1 Os3 C34 O34 -16(7) . . . . ?
C1 P1 C101 C106 18.3(3) . . . . ?
P2 P1 C101 C106 122.0(3) . . . . ?
Os1 P1 C101 C106 -112.3(3) . . . . ?
C1 P1 C101 C102 -162.8(3) . . . . ?
P2 P1 C101 C102 -59.2(3) . . . . ?
Os1 P1 C101 C102 66.6(3) . . . . ?
C106 C101 C102 C103 -1.3(5) . . . . ?
P1 C101 C102 C103 179.8(3) . . . . ?
C101 C102 C103 C104 -0.2(6) . . . . ?
C102 C103 C104 C105 1.6(6) . . . . ?
C103 C104 C105 C106 -1.6(6) . . . . ?
C104 C105 C106 C101 0.2(6) . . . . ?
C102 C101 C106 C105 1.3(5) . . . . ?
P1 C101 C106 C105 -179.9(3) . . . . ?
P3 P2 C201 C206 153.4(3) . . . . ?
P1 P2 C201 C206 -104.4(3) . . . . ?
P3 P2 C201 C202 -22.0(4) . . . . ?
P1 P2 C201 C202 80.3(4) . . . . ?
C206 C201 C202 C203 -0.3(6) . . . . ?
P2 C201 C202 C203 175.1(4) . . . . ?
C201 C202 C203 C204 -0.3(8) . . . . ?
C202 C203 C204 C205 0.6(9) . . . . ?
C203 C204 C205 C206 -0.3(9) . . . . ?
C204 C205 C206 C201 -0.3(8) . . . . ?
C202 C201 C206 C205 0.6(6) . . . . ?
P2 C201 C206 C205 -175.2(4) . . . . ?
P2 P3 C301 C302 -151.8(3) . . . . ?
P4 P3 C301 C302 -46.4(4) . . . . ?
P2 P3 C301 C306 34.1(4) . . . . ?
P4 P3 C301 C306 139.5(3) . . . . ?
C306 C301 C302 C303 -1.4(7) . . . . ?
P3 C301 C302 C303 -175.9(4) . . . . ?
C301 C302 C303 C304 0.5(9) . . . . ?
C302 C303 C304 C305 0.4(10) . . . . ?
C303 C304 C305 C306 -0.2(10) . . . . ?
C304 C305 C306 C301 -0.8(9) . . . . ?
C302 C301 C306 C305 1.6(7) . . . . ?
P3 C301 C306 C305 175.8(4) . . . . ?
C1 P4 C401 C402 12.3(4) . . . . ?
P3 P4 C401 C402 117.8(4) . . . . ?
C1 P4 C401 C406 -177.5(4) . . . . ?
P3 P4 C401 C406 -72.0(4) . . . . ?
C406 C401 C402 C403 3.5(8) . . . . ?
P4 C401 C402 C403 173.5(4) . . . . ?
C401 C402 C403 C404 -1.6(10) . . . . ?
C402 C403 C404 C405 -1.8(10) . . . . ?
C403 C404 C405 C406 3.2(11) . . . . ?
C402 C401 C406 C405 -2.2(8) . . . . ?
P4 C401 C406 C405 -173.1(5) . . . . ?
C404 C405 C406 C401 -1.2(10) . . . . ?
